data_4082975
loop_
_publ_author_name
'Lake, Benjamin R. M.'
'Willans, Charlotte E.'

_publ_section_title
;
 Remarkable Stability of Copper(II)--N-Heterocyclic Carbene Complexes Void
 of an Anionic Tether
;
_journal_issue 8
_journal_name_full Organometallics
_journal_page_first 2027
_journal_paper_doi 10.1021/om500178e
_journal_volume 33
_journal_year 2014
_chemical_formula_moiety 'C24 H26 Br2 Cu2 N6, 2(C H2 Cl2)'
_chemical_formula_sum 'C26 H30 Br2 Cl4 Cu2 N6'
_chemical_formula_weight 855.26
_chemical_name_systematic
; 
 ? 
;
_space_group_IT_number 14
_symmetry_cell_setting monoclinic
_symmetry_space_group_name_Hall '-P 2yn'
_symmetry_space_group_name_H-M 'P 1 21/n 1'
_atom_sites_solution_hydrogens geom
_atom_sites_solution_primary direct
_atom_sites_solution_secondary difmap
_audit_creation_method SHELXL-97
_cell_angle_alpha 90.00
_cell_angle_beta 100.032(5)
_cell_angle_gamma 90.00
_cell_formula_units_Z 2
_cell_length_a 11.7314(6)
_cell_length_b 8.2776(4)
_cell_length_c 16.4014(7)
_cell_measurement_reflns_used 2476
_cell_measurement_temperature 99.96(14)
_cell_measurement_theta_max 30.7310
_cell_measurement_theta_min 3.3790
_cell_volume 1568.35(13)
_computing_cell_refinement
;
CrysAlisPro, Agilent Technologies,
Version 1.171.36.28e (release 10-06-2013 CrysAlis171 .NET)
(compiled Jun 10 2013,11:58:50)
;
_computing_data_collection
;
CrysAlisPro, Agilent Technologies,
Version 1.171.36.28e (release 10-06-2013 CrysAlis171 .NET)
(compiled Jun 10 2013,11:58:50)
;
_computing_data_reduction
;
CrysAlisPro, Agilent Technologies,
Version 1.171.36.28e (release 10-06-2013 CrysAlis171 .NET)
(compiled Jun 10 2013,11:58:50)
;
_computing_molecular_graphics 'ORTEP-III Version 1.08 (Farrugia, 2005)'
_computing_publication_material
;
enCIFer: A program for viewing, editing and visualising CIFs.
F. H. Allen, O. Johnson, G. P. Shields, B. R. Smith, M. Towler,
J. Applied Cryst., 37, 331-334, 2004
;
_computing_structure_refinement
;
SHELXS-97 (Sheldrick, G. M.    Acta Cryst. (2008). A64, 112)
XSeed (L.J.Barbour, J.Supramol. Chem., 2003, 1, 189.)
;
_computing_structure_solution
;
SHELXS-97 (Sheldrick, G. M.    Acta Cryst. (2008). A64, 112)
XSeed (L.J.Barbour, J.Supramol. Chem., 2003, 1, 189.)
;
_diffrn_ambient_temperature 99.96(14)
_diffrn_detector_area_resol_mean 5.3095
_diffrn_measured_fraction_theta_full 0.992
_diffrn_measured_fraction_theta_max 0.992
_diffrn_measurement_device_type 'SuperNova, Dual, Cu at zero, Atlas'
_diffrn_measurement_method '\w scans'
_diffrn_radiation_monochromator mirror
_diffrn_radiation_source 'SuperNova (Mo) X-ray Source'
_diffrn_radiation_type 'Mo K\a'
_diffrn_radiation_wavelength 0.71073
_diffrn_reflns_av_R_equivalents 0.0440
_diffrn_reflns_av_sigmaI/netI 0.0710
_diffrn_reflns_limit_h_max 10
_diffrn_reflns_limit_h_min -15
_diffrn_reflns_limit_k_max 10
_diffrn_reflns_limit_k_min -8
_diffrn_reflns_limit_l_max 19
_diffrn_reflns_limit_l_min -21
_diffrn_reflns_number 7234
_diffrn_reflns_theta_full 28.28
_diffrn_reflns_theta_max 28.28
_diffrn_reflns_theta_min 3.40
_diffrn_standards_decay_% 0
_diffrn_standards_interval_count 0
_diffrn_standards_interval_time 0
_diffrn_standards_number 0
_exptl_absorpt_coefficient_mu 4.273
_exptl_absorpt_correction_T_max 0.8477
_exptl_absorpt_correction_T_min 0.5480
_exptl_absorpt_correction_type multi-scan
_exptl_absorpt_process_details
;
CrysAlisPro, Agilent Technologies,
Version 1.171.36.32 (release 02-08-2013 CrysAlis171 .NET)
(compiled Aug  2 2013,16:46:58)
Empirical absorption correction using spherical harmonics,
 implemented in SCALE3 ABSPACK scaling algorithm.
;
_exptl_crystal_colour yellow
_exptl_crystal_density_diffrn 1.811
_exptl_crystal_density_method 'not measured'
_exptl_crystal_description needle
_exptl_crystal_F_000 848
_exptl_crystal_size_max 0.16
_exptl_crystal_size_mid 0.07
_exptl_crystal_size_min 0.04
_refine_diff_density_max 0.963
_refine_diff_density_min -0.629
_refine_diff_density_rms 0.135
_refine_ls_extinction_method none
_refine_ls_goodness_of_fit_ref 1.035
_refine_ls_hydrogen_treatment constr
_refine_ls_matrix_type full
_refine_ls_number_parameters 181
_refine_ls_number_reflns 3852
_refine_ls_number_restraints 0
_refine_ls_restrained_S_all 1.035
_refine_ls_R_factor_all 0.0636
_refine_ls_R_factor_gt 0.0429
_refine_ls_shift/su_max 0.000
_refine_ls_shift/su_mean 0.000
_refine_ls_structure_factor_coef Fsqd
_refine_ls_weighting_details 'calc w=1/[\s^2^(Fo^2^)+(0.0318P)^2^+0.0000P] where P=(Fo^2^+2Fc^2^)/3'
_refine_ls_weighting_scheme calc
_refine_ls_wR_factor_gt 0.0839
_refine_ls_wR_factor_ref 0.0937
_reflns_number_gt 3003
_reflns_number_total 3852
_reflns_threshold_expression >2sigma(I)
_cod_data_source_file om500178e_si_002.cif
_cod_data_source_block Complex3e
_cod_depositor_comments 'Adding full bibliography for 4082971--4082988.cif.'
_cod_original_sg_symbol_H-M 'P 21/n'
_cod_database_code 4082975

loop_
_symmetry_equiv_pos_as_xyz
'x, y, z'
'-x+1/2, y+1/2, -z+1/2'
'-x, -y, -z'
'x-1/2, -y-1/2, z-1/2'

loop_
_atom_site_label
_atom_site_type_symbol
_atom_site_fract_x
_atom_site_fract_y
_atom_site_fract_z
_atom_site_U_iso_or_equiv
_atom_site_adp_type
_atom_site_occupancy
_atom_site_symmetry_multiplicity
_atom_site_calc_flag
_atom_site_refinement_flags
Br2 Br 0.99059(3) 0.72583(4) -0.16729(2) 0.01870(11) Uani 1 1 d .
Cu1 Cu 1.05881(4) 0.54268(5) -0.04976(2) 0.01722(13) Uani 1 1 d .
Cl1 Cl 0.35571(9) 0.10854(12) 0.05818(6) 0.0276(2) Uani 1 1 d .
Cl2 Cl 0.54311(9) 0.19901(13) 0.19181(6) 0.0327(3) Uani 1 1 d .
C13 C 0.4190(4) 0.0762(5) 0.1627(2) 0.0282(10) Uani 1 1 d .
H13A H 0.4410 -0.0389 0.1708 0.034 Uiso 1 1 calc R
H13B H 0.3616 0.1011 0.1987 0.034 Uiso 1 1 calc R
C8 C 0.8436(3) 0.7768(4) 0.0970(2) 0.0157(7) Uani 1 1 d .
N3 N 0.8354(2) 0.6143(4) 0.09819(16) 0.0156(6) Uani 1 1 d .
C11 C 0.6816(3) 0.6405(5) 0.1764(2) 0.0202(8) Uani 1 1 d .
H11 H 0.6253 0.5901 0.2031 0.024 Uiso 1 1 calc R
C12 C 0.7548(3) 0.5497(5) 0.1375(2) 0.0185(8) Uani 1 1 d .
H12 H 0.7480 0.4354 0.1386 0.022 Uiso 1 1 calc R
C10 C 0.6922(3) 0.8072(5) 0.1757(2) 0.0209(8) Uani 1 1 d .
H10 H 0.6436 0.8731 0.2025 0.025 Uiso 1 1 calc R
C7 C 0.9329(3) 0.8466(4) 0.0505(2) 0.0155(7) Uani 1 1 d .
H7A H 0.9130 0.8160 -0.0086 0.019 Uiso 1 1 calc R
H7B H 0.9313 0.9660 0.0539 0.019 Uiso 1 1 calc R
C9 C 0.7742(3) 0.8761(5) 0.1355(2) 0.0184(8) Uani 1 1 d .
H9 H 0.7829 0.9902 0.1343 0.022 Uiso 1 1 calc R
N2 N 1.0493(3) 0.7886(3) 0.08421(17) 0.0141(6) Uani 1 1 d .
N1 N 1.1954(3) 0.6330(4) 0.11521(17) 0.0164(6) Uani 1 1 d .
C5 C 1.2114(3) 0.7586(4) 0.1714(2) 0.0192(8) Uani 1 1 d .
H5 H 1.2757 0.7736 0.2146 0.023 Uiso 1 1 calc R
C4 C 1.0945(3) 0.6499(4) 0.0598(2) 0.0151(7) Uani 1 1 d .
C6 C 1.1184(3) 0.8560(5) 0.1531(2) 0.0198(8) Uani 1 1 d .
H6 H 1.1033 0.9514 0.1817 0.024 Uiso 1 1 calc R
C3 C 1.2791(3) 0.5043(5) 0.1125(2) 0.0191(8) Uani 1 1 d .
H3A H 1.2397 0.4115 0.0815 0.023 Uiso 1 1 calc R
H3B H 1.3091 0.4677 0.1697 0.023 Uiso 1 1 calc R
C2 C 1.3793(3) 0.5559(5) 0.0724(2) 0.0239(9) Uani 1 1 d .
H2 H 1.4440 0.4853 0.0778 0.029 Uiso 1 1 calc R
C1 C 1.3848(4) 0.6895(5) 0.0308(2) 0.0316(10) Uani 1 1 d .
H1A H 1.3220 0.7636 0.0239 0.038 Uiso 1 1 calc R
H1B H 1.4517 0.7126 0.0074 0.038 Uiso 1 1 calc R

loop_
_atom_site_aniso_label
_atom_site_aniso_U_11
_atom_site_aniso_U_22
_atom_site_aniso_U_33
_atom_site_aniso_U_23
_atom_site_aniso_U_13
_atom_site_aniso_U_12
Br2 0.0198(2) 0.0206(2) 0.01591(18) 0.00127(15) 0.00378(14) 0.00254(16)
Cu1 0.0174(2) 0.0189(3) 0.0158(2) -0.00235(18) 0.00438(17) 0.00121(19)
Cl1 0.0267(5) 0.0267(5) 0.0261(5) 0.0015(4) -0.0050(4) 0.0003(4)
Cl2 0.0285(6) 0.0339(6) 0.0306(5) 0.0036(5) -0.0090(4) -0.0063(5)
C13 0.027(2) 0.035(2) 0.0201(18) 0.0063(18) -0.0008(16) -0.007(2)
C8 0.0110(17) 0.0217(19) 0.0131(16) -0.0019(15) -0.0016(13) 0.0006(16)
N3 0.0101(15) 0.0222(17) 0.0144(14) 0.0010(13) 0.0015(11) -0.0002(13)
C11 0.0109(18) 0.034(2) 0.0165(17) 0.0007(17) 0.0048(14) -0.0006(17)
C12 0.0176(19) 0.023(2) 0.0146(17) 0.0019(15) 0.0014(14) -0.0037(16)
C10 0.0141(19) 0.028(2) 0.0216(18) -0.0035(17) 0.0049(15) 0.0058(17)
C7 0.0143(18) 0.0160(18) 0.0163(16) -0.0012(14) 0.0027(13) 0.0031(16)
C9 0.0164(19) 0.023(2) 0.0153(16) -0.0029(15) 0.0009(14) 0.0017(17)
N2 0.0120(15) 0.0158(15) 0.0154(14) -0.0003(12) 0.0047(11) 0.0012(13)
N1 0.0145(16) 0.0177(16) 0.0172(14) 0.0004(13) 0.0035(12) 0.0005(13)
C5 0.0141(19) 0.023(2) 0.0201(18) -0.0026(16) 0.0018(14) -0.0046(16)
C4 0.0124(18) 0.0173(18) 0.0159(16) 0.0015(15) 0.0033(13) 0.0016(15)
C6 0.021(2) 0.0201(19) 0.0177(17) -0.0072(16) 0.0020(14) -0.0042(17)
C3 0.0133(18) 0.0211(19) 0.0218(18) 0.0003(16) 0.0003(14) 0.0071(16)
C2 0.015(2) 0.027(2) 0.030(2) -0.0042(18) 0.0045(16) 0.0004(18)
C1 0.024(2) 0.037(3) 0.035(2) -0.011(2) 0.0105(18) -0.005(2)

loop_
_atom_type_symbol
_atom_type_description
_atom_type_scat_dispersion_real
_atom_type_scat_dispersion_imag
_atom_type_scat_source
C C 0.0033 0.0016 'International Tables Vol C Tables 4.2.6.8 and 6.1.1.4'
H H 0.0000 0.0000 'International Tables Vol C Tables 4.2.6.8 and 6.1.1.4'
N N 0.0061 0.0033 'International Tables Vol C Tables 4.2.6.8 and 6.1.1.4'
Cu Cu 0.3201 1.2651 'International Tables Vol C Tables 4.2.6.8 and 6.1.1.4'
Br Br -0.2901 2.4595 'International Tables Vol C Tables 4.2.6.8 and 6.1.1.4'
Cl Cl 0.1484 0.1585 'International Tables Vol C Tables 4.2.6.8 and 6.1.1.4'

loop_
_geom_angle_atom_site_label_1
_geom_angle_atom_site_label_2
_geom_angle_atom_site_label_3
_geom_angle
_geom_angle_site_symmetry_1
_geom_angle_site_symmetry_3
C4 Cu1 N3 126.04(13) . 3_765
C4 Cu1 C4 113.54(10) . 3_765
N3 Cu1 C4 92.86(12) 3_765 3_765
C4 Cu1 Cu1 64.83(10) . 3_765
N3 Cu1 Cu1 122.10(9) 3_765 3_765
C4 Cu1 Cu1 48.71(8) 3_765 3_765
C4 Cu1 Br2 114.86(10) . .
N3 Cu1 Br2 102.83(8) 3_765 .
C4 Cu1 Br2 102.59(8) 3_765 .
Cu1 Cu1 Br2 124.04(3) 3_765 .
Cl1 C13 Cl2 111.2(2) . .
Cl1 C13 H13A 109.4 . .
Cl2 C13 H13A 109.4 . .
Cl1 C13 H13B 109.4 . .
Cl2 C13 H13B 109.4 . .
H13A C13 H13B 108.0 . .
N3 C8 C9 122.4(3) . .
N3 C8 C7 116.5(3) . .
C9 C8 C7 121.1(3) . .
C12 N3 C8 117.5(3) . .
C12 N3 Cu1 117.2(2) . 3_765
C8 N3 Cu1 125.2(2) . 3_765
C12 C11 C10 118.4(4) . .
C12 C11 H11 120.8 . .
C10 C11 H11 120.8 . .
N3 C12 C11 123.5(4) . .
N3 C12 H12 118.3 . .
C11 C12 H12 118.3 . .
C9 C10 C11 119.1(4) . .
C9 C10 H10 120.5 . .
C11 C10 H10 120.5 . .
N2 C7 C8 111.5(3) . .
N2 C7 H7A 109.3 . .
C8 C7 H7A 109.3 . .
N2 C7 H7B 109.3 . .
C8 C7 H7B 109.3 . .
H7A C7 H7B 108.0 . .
C10 C9 C8 119.1(4) . .
C10 C9 H9 120.5 . .
C8 C9 H9 120.5 . .
C4 N2 C6 112.2(3) . .
C4 N2 C7 123.7(3) . .
C6 N2 C7 123.4(3) . .
C4 N1 C5 111.6(3) . .
C4 N1 C3 124.4(3) . .
C5 N1 C3 123.9(3) . .
C6 C5 N1 107.0(3) . .
C6 C5 H5 126.5 . .
N1 C5 H5 126.5 . .
N2 C4 N1 103.2(3) . .
N2 C4 Cu1 128.0(2) . .
N1 C4 Cu1 125.3(3) . .
N2 C4 Cu1 104.9(2) . 3_765
N1 C4 Cu1 122.1(2) . 3_765
Cu1 C4 Cu1 66.46(10) . 3_765
C5 C6 N2 106.0(3) . .
C5 C6 H6 127.0 . .
N2 C6 H6 127.0 . .
N1 C3 C2 112.9(3) . .
N1 C3 H3A 109.0 . .
C2 C3 H3A 109.0 . .
N1 C3 H3B 109.0 . .
C2 C3 H3B 109.0 . .
H3A C3 H3B 107.8 . .
C1 C2 C3 125.6(4) . .
C1 C2 H2 117.2 . .
C3 C2 H2 117.2 . .
C2 C1 H1A 120.0 . .
C2 C1 H1B 120.0 . .
H1A C1 H1B 120.0 . .

loop_
_geom_bond_atom_site_label_1
_geom_bond_atom_site_label_2
_geom_bond_distance
_geom_bond_site_symmetry_2
Br2 Cu1 2.4734(6) .
Cu1 C4 1.982(3) .
Cu1 N3 2.050(3) 3_765
Cu1 C4 2.388(4) 3_765
Cu1 Cu1 2.4189(9) 3_765
Cl1 C13 1.766(4) .
Cl2 C13 1.772(4) .
C13 H13A 0.9900 .
C13 H13B 0.9900 .
C8 N3 1.349(5) .
C8 C9 1.384(5) .
C8 C7 1.514(5) .
N3 C12 1.345(5) .
N3 Cu1 2.051(3) 3_765
C11 C12 1.378(5) .
C11 C10 1.385(5) .
C11 H11 0.9500 .
C12 H12 0.9500 .
C10 C9 1.382(5) .
C10 H10 0.9500 .
C7 N2 1.462(4) .
C7 H7A 0.9900 .
C7 H7B 0.9900 .
C9 H9 0.9500 .
N2 C4 1.354(4) .
N2 C6 1.388(4) .
N1 C4 1.368(4) .
N1 C5 1.380(5) .
N1 C3 1.455(5) .
C5 C6 1.347(5) .
C5 H5 0.9500 .
C4 Cu1 2.388(4) 3_765
C6 H6 0.9500 .
C3 C2 1.505(5) .
C3 H3A 0.9900 .
C3 H3B 0.9900 .
C2 C1 1.308(6) .
C2 H2 0.9500 .
C1 H1A 0.9500 .
C1 H1B 0.9500 .
